data_4516468
loop_
_publ_author_name
'Blanchard, Florent'
'Ellart, Marine'
'Rivenet, Murielle'
'Vigier, Nicolas'
'Hablot, Isabelle'
'Morel, Bertrand'
'Grandjean, St\'ephane'
'Abraham, Francis'

_publ_section_title
;
 Role of Ammonium Ions in the Formation of Ammonium Uranyl Peroxides and
 Uranyl Peroxo-oxalates
;
_journal_issue 1
_journal_name_full 'Crystal Growth &amp; Design'
_journal_page_first 200
_journal_paper_doi 10.1021/acs.cgd.5b01090
_journal_volume 16
_journal_year 2015
_chemical_formula_moiety 'C60 O360 U60, 152(N)'
_chemical_formula_sum 'C60 N152 O360 U60'
_chemical_formula_weight 22891.92
_space_group_crystal_system orthorhombic
_space_group_IT_number 69
_space_group_name_Hall '-F 2 2'
_space_group_name_H-M_alt 'F m m m'
_audit_creation_date 2015-06-17
_audit_creation_method
;
Olex2 1.2
(compiled 2015.01.26 svn.r3150 for OlexSys, GUI svn.r4998)
;
_cell_angle_alpha 90
_cell_angle_beta 90
_cell_angle_gamma 90
_cell_formula_units_Z 4
_cell_length_a 32.8783(6)
_cell_length_b 46.6442(9)
_cell_length_c 54.0834(10)
_cell_measurement_reflns_used 9868
_cell_measurement_temperature 100
_cell_measurement_theta_max 22.657
_cell_measurement_theta_min 2.27
_cell_volume 82941(3)
_computing_molecular_graphics 'Olex2 (Dolomanov et al., 2009)'
_computing_publication_material 'Olex2 (Dolomanov et al., 2009)'
_computing_structure_refinement 'XL (Sheldrick, 2008)'
_diffrn_ambient_temperature 100
_diffrn_detector 'Bruker APEX2 area detector'
_diffrn_detector_area_resol_mean 7.9
_diffrn_detector_type 'CCD area detector'
_diffrn_measured_fraction_theta_full 1.000
_diffrn_measured_fraction_theta_max 0.992
_diffrn_measurement_device 'three-circle diffractometer'
_diffrn_measurement_device_type 'Bruker APEX2 microsource'
_diffrn_measurement_method '\w and \f scans'
_diffrn_radiation_monochromator 'mirror optics'
_diffrn_radiation_probe x-ray
_diffrn_radiation_type MoK\a
_diffrn_radiation_wavelength 0.71073
_diffrn_reflns_av_R_equivalents 0.1218
_diffrn_reflns_av_unetI/netI 0.0746
_diffrn_reflns_Laue_measured_fraction_full 1.000
_diffrn_reflns_Laue_measured_fraction_max 0.992
_diffrn_reflns_limit_h_max 41
_diffrn_reflns_limit_h_min -41
_diffrn_reflns_limit_k_max 58
_diffrn_reflns_limit_k_min -58
_diffrn_reflns_limit_l_max 67
_diffrn_reflns_limit_l_min -67
_diffrn_reflns_number 314506
_diffrn_reflns_point_group_measured_fraction_full 1.000
_diffrn_reflns_point_group_measured_fraction_max 0.992
_diffrn_reflns_theta_full 25.242
_diffrn_reflns_theta_max 26.573
_diffrn_reflns_theta_min 0.846
_diffrn_source 'microfocus sealed X-ray tube'
_diffrn_source_type 'Incoatec I\ms'
_exptl_absorpt_coefficient_mu 11.735
_exptl_absorpt_correction_T_max 0.7454
_exptl_absorpt_correction_T_min 0.5168
_exptl_absorpt_correction_type multi-scan
_exptl_absorpt_process_details sadabs
_exptl_crystal_colour yellow
_exptl_crystal_density_diffrn 1.833
_exptl_crystal_density_method 'not measured'
_exptl_crystal_description platelet
_exptl_crystal_F_000 39296
_exptl_crystal_size_max 0.195
_exptl_crystal_size_mid 0.138
_exptl_crystal_size_min 0.108
_refine_diff_density_max 2.746
_refine_diff_density_min -2.080
_refine_diff_density_rms 0.342
_refine_ls_extinction_method none
_refine_ls_goodness_of_fit_ref 1.078
_refine_ls_hydrogen_treatment undef
_refine_ls_matrix_type full
_refine_ls_number_parameters 392
_refine_ls_number_reflns 22395
_refine_ls_number_restraints 0
_refine_ls_restrained_S_all 1.078
_refine_ls_R_factor_all 0.1526
_refine_ls_R_factor_gt 0.0727
_refine_ls_shift/su_max 0.001
_refine_ls_shift/su_mean 0.000
_refine_ls_structure_factor_coef Fsqd
_refine_ls_weighting_details 'w=1/[\s^2^(Fo^2^)+(0.1068P)^2^+8665.0547P] where P=(Fo^2^+2Fc^2^)/3'
_refine_ls_weighting_scheme calc
_refine_ls_wR_factor_gt 0.1967
_refine_ls_wR_factor_ref 0.2481
_reflns_Friedel_coverage 0.000
_reflns_number_gt 12367
_reflns_number_total 22395
_reflns_threshold_expression 'I > 2\s(I)'
_cod_data_source_file cg5b01090_si_002.cif
_cod_data_source_block U60Ox30
_cod_database_code 4516468
_shelxl_version_number 2014-3
_shelx_space_group_comment
;
The symmetry employed for this shelxl refinement is uniquely defined
by the following loop, which should always be used as a source of
symmetry information in preference to the above space-group names.
They are only intended as comments.
;
_olex2_refinement_description
;
;
_olex2_submission_special_instructions 'No special instructions were received'

loop_
_space_group_symop_operation_xyz
'x, y, z'
'-x, -y, z'
'-x, y, -z'
'x, -y, -z'
'x, y+1/2, z+1/2'
'-x, -y+1/2, z+1/2'
'-x, y+1/2, -z+1/2'
'x, -y+1/2, -z+1/2'
'x+1/2, y, z+1/2'
'-x+1/2, -y, z+1/2'
'-x+1/2, y, -z+1/2'
'x+1/2, -y, -z+1/2'
'x+1/2, y+1/2, z'
'-x+1/2, -y+1/2, z'
'-x+1/2, y+1/2, -z'
'x+1/2, -y+1/2, -z'
'-x, -y, -z'
'x, y, -z'
'x, -y, z'
'-x, y, z'
'-x, -y+1/2, -z+1/2'
'x, y+1/2, -z+1/2'
'x, -y+1/2, z+1/2'
'-x, y+1/2, z+1/2'
'-x+1/2, -y, -z+1/2'
'x+1/2, y, -z+1/2'
'x+1/2, -y, z+1/2'
'-x+1/2, y, z+1/2'
'-x+1/2, -y+1/2, -z'
'x+1/2, y+1/2, -z'
'x+1/2, -y+1/2, z'
'-x+1/2, y+1/2, z'

loop_
_atom_site_label
_atom_site_type_symbol
_atom_site_fract_x
_atom_site_fract_y
_atom_site_fract_z
_atom_site_U_iso_or_equiv
_atom_site_adp_type
_atom_site_occupancy
_atom_site_site_symmetry_order
_atom_site_calc_flag
_atom_site_refinement_flags_posn
_atom_site_refinement_flags_adp
_atom_site_refinement_flags_occupancy
U1 U 0.39733(2) 0.27068(2) 0.09878(2) 0.0471(2) Uani 1 1 d . . .
U2 U 0.5000 0.24297(2) 0.05940(2) 0.0446(3) Uani 1 2 d S T P
U3 U 0.40350(4) 0.5000 0.22037(2) 0.0486(3) Uani 1 2 d S T P
U4 U 0.17815(2) 0.38772(2) 0.06296(2) 0.0485(2) Uani 1 1 d . . .
U5 U 0.13824(4) 0.43213(3) 0.0000 0.0528(3) Uani 1 2 d S T P
U6 U 0.33991(2) 0.42704(2) 0.19670(2) 0.0487(2) Uani 1 1 d . . .
U7 U 0.43624(3) 0.31610(2) 0.16117(2) 0.0497(2) Uani 1 1 d . . .
U8 U 0.24323(2) 0.31570(2) 0.03902(2) 0.0481(2) Uani 1 1 d . . .
U9 U 0.23644(2) 0.45508(2) 0.15862(2) 0.0483(2) Uani 1 1 d . . .
C1 C 0.3690(7) 0.3666(4) 0.1716(4) 0.051(5) Uiso 1 1 d . . .
C2 C 0.3124(6) 0.3017(4) 0.0807(3) 0.044(5) Uiso 1 1 d . . .
C3 C 0.2188(7) 0.4091(5) 0.1155(4) 0.059(6) Uiso 1 1 d . . .
C4 C 0.4774(8) 0.2440(6) 0.0000 0.041(6) Uiso 1 2 d S T P
C5 C 0.4069(7) 0.3767(5) 0.1854(4) 0.056(5) Uiso 1 1 d . . .
C6 C 0.1385(9) 0.5000 0.0148(5) 0.053(7) Uiso 1 2 d S T P
C7 C 0.5000 0.4844(6) 0.2195(5) 0.049(7) Uiso 1 2 d S T P
C8 C 0.3269(6) 0.2849(4) 0.0582(4) 0.048(5) Uiso 1 1 d . . .
C9 C 0.1952(7) 0.4348(5) 0.1061(4) 0.058(6) Uiso 1 1 d . . .
O1 O 0.4243(4) 0.3016(3) 0.0881(2) 0.049(3) Uiso 1 1 d . . .
O2 O 0.3699(5) 0.2399(3) 0.1089(3) 0.060(4) Uiso 1 1 d . . .
O3 O 0.5000 0.2810(4) 0.0591(3) 0.049(5) Uiso 1 2 d S T P
O4 O 0.5000 0.2051(5) 0.0585(4) 0.069(6) Uiso 1 2 d S T P
O5 O 0.4047(6) 0.5000 0.2533(4) 0.054(5) Uiso 1 2 d S T P
O6 O 0.4039(6) 0.5000 0.1867(3) 0.052(5) Uiso 1 2 d S T P
O7 O 0.2223(4) 0.3998(3) 0.0474(2) 0.054(4) Uiso 1 1 d . . .
O8 O 0.1345(5) 0.3755(3) 0.0799(3) 0.060(4) Uiso 1 1 d . . .
O9 O 0.1921(6) 0.4329(4) 0.0000 0.055(5) Uiso 1 2 d S T P
O10 O 0.0838(6) 0.4325(4) 0.0000 0.054(5) Uiso 1 2 d S T P
O11 O 0.3572(4) 0.4455(3) 0.1696(2) 0.051(3) Uiso 1 1 d . . .
O12 O 0.3236(4) 0.4077(3) 0.2233(2) 0.054(4) Uiso 1 1 d . . .
O13 O 0.4529(4) 0.3349(3) 0.1346(2) 0.048(3) Uiso 1 1 d . . .
O14 O 0.4187(5) 0.2975(3) 0.1881(3) 0.064(4) Uiso 1 1 d . . .
O15 O 0.2718(4) 0.3463(3) 0.0296(2) 0.052(3) Uiso 1 1 d . . .
O16 O 0.2160(4) 0.2844(3) 0.0486(2) 0.049(3) Uiso 1 1 d . . .
O17 O 0.1926(4) 0.4428(3) 0.1750(2) 0.055(4) Uiso 1 1 d . . .
O18 O 0.2794(4) 0.4660(3) 0.1411(2) 0.048(3) Uiso 1 1 d . . .
O19 O 0.4307(4) 0.2420(3) 0.0700(2) 0.051(3) Uiso 1 1 d . . .
O20 O 0.4551(4) 0.2421(3) 0.0932(2) 0.050(3) Uiso 1 1 d . . .
O21 O 0.4280(4) 0.2734(3) 0.1381(2) 0.053(4) Uiso 1 1 d . . .
O22 O 0.3578(4) 0.2693(3) 0.0604(2) 0.053(4) Uiso 1 1 d . . .
O23 O 0.4038(4) 0.3999(3) 0.1969(3) 0.057(4) Uiso 1 1 d . . .
O24 O 0.3392(4) 0.3824(3) 0.1727(3) 0.057(4) Uiso 1 1 d . . .
O25 O 0.3479(4) 0.4686(3) 0.2211(2) 0.051(3) Uiso 1 1 d . . .
O26 O 0.2751(4) 0.4488(3) 0.1943(2) 0.051(3) Uiso 1 1 d . . .
O27 O 0.2172(4) 0.3863(3) 0.1013(3) 0.055(4) Uiso 1 1 d . . .
O28 O 0.1836(4) 0.3423(3) 0.0446(2) 0.052(3) Uiso 1 1 d . . .
O29 O 0.1371(4) 0.3926(3) 0.0273(3) 0.054(4) Uiso 1 1 d . . .
O30 O 0.3875(4) 0.2909(3) 0.1377(3) 0.056(4) Uiso 1 1 d . . .
O31 O 0.4596(4) 0.2433(3) 0.0209(2) 0.051(3) Uiso 1 1 d . . .
O32 O 0.2074(4) 0.3423(3) 0.0679(2) 0.052(3) Uiso 1 1 d . . .
O33 O 0.1770(4) 0.4329(3) 0.0861(3) 0.053(3) Uiso 1 1 d . . .
O34 O 0.2372(5) 0.4105(3) 0.1357(3) 0.060(4) Uiso 1 1 d . . .
O35 O 0.2313(6) 0.5000 0.1781(4) 0.059(5) Uiso 1 2 d S T P
O36 O 0.4664(4) 0.4721(3) 0.2196(3) 0.056(4) Uiso 1 1 d . . .
O37 O 0.2137(6) 0.3122(4) 0.0000 0.053(5) Uiso 1 2 d S T P
O38 O 0.1366(4) 0.4203(3) 0.0421(3) 0.056(4) Uiso 1 1 d . . .
O39 O 0.2498(6) 0.2946(4) 0.0000 0.048(5) Uiso 1 2 d S T P
O40 O 0.3044(4) 0.2869(3) 0.0395(2) 0.051(3) Uiso 1 1 d . . .
O41 O 0.2814(4) 0.3156(3) 0.0790(2) 0.050(3) Uiso 1 1 d . . .
O42 O 0.3344(5) 0.2998(3) 0.0995(3) 0.060(4) Uiso 1 1 d . . .
O43 O 0.3719(4) 0.3431(3) 0.1603(3) 0.058(4) Uiso 1 1 d . . .
O44 O 0.4376(5) 0.3615(3) 0.1845(3) 0.057(4) Uiso 1 1 d . . .
O45 O 0.5000 0.2938(4) 0.1655(4) 0.060(5) Uiso 1 2 d S T P
O46 O 0.5000 0.3221(4) 0.1801(3) 0.052(5) Uiso 1 2 d S T P
O47 O 0.2050(6) 0.5000 0.1548(3) 0.048(5) Uiso 1 2 d S T P
O48 O 0.1974(4) 0.4561(3) 0.1204(3) 0.058(4) Uiso 1 1 d . . .
O49 O 0.2742(4) 0.4211(3) 0.1803(2) 0.052(3) Uiso 1 1 d . . .
O50 O 0.3866(4) 0.4514(3) 0.2216(3) 0.056(4) Uiso 1 1 d . . .
O51 O 0.1386(5) 0.4764(3) 0.0241(3) 0.061(4) Uiso 1 1 d . . .
N1 N 0.5000 0.3345(5) 0.0878(4) 0.047(6) Uiso 1 2 d S T P
N2 N 0.2682(8) 0.3987(6) 0.0000 0.064(7) Uiso 1 2 d S T P
N3 N 0.3574(8) 0.5000 0.1423(5) 0.063(7) Uiso 1 2 d S T P
N4 N 0.3034(11) 0.3588(7) 0.1203(6) 0.148(12) Uiso 1 1 d . . .
N5 N 0.1776(16) 0.5000 0.0725(10) 0.158(19) Uiso 1 2 d S T P
N6 N 0.5000 0.4149(10) 0.1925(8) 0.130(15) Uiso 1 2 d S T P
N7A N 0.4611(6) 0.4263(4) 0.0000 0.026(4) Uiso 1 2 d S T P
N7B N 0.5631(5) 0.5443(3) 0.0390(3) 0.042(4) Uiso 1 1 d . . .
N7C N 0.0000 0.0284(5) 0.0629(4) 0.056(6) Uiso 1 2 d S T P
N7D N 0.3968(9) 0.5000 0.0241(5) 0.068(8) Uiso 1 2 d S T P
N8 N 0.0000 0.5000 0.0222(5) 0.038(7) Uiso 1 4 d S T P
N9 N 0.4010(7) 0.5000 0.0976(4) 0.051(6) Uiso 1 2 d S T P
N10 N 0.3164(7) 0.2460(5) 0.0000 0.053(6) Uiso 1 2 d S T P
N11 N 0.5000 0.3908(8) 0.1391(7) 0.098(11) Uiso 1 2 d S T P
N12 N 0.3909(7) 0.3618(5) 0.0991(4) 0.083(6) Uiso 1 1 d . . .
N13 N 0.2704(10) 0.5000 0.0937(6) 0.089(10) Uiso 1 2 d S T P
N14 N 0.3416(10) 0.4308(7) 0.0000 0.090(10) Uiso 1 2 d S T P
N15 N 0.5000 0.3863(9) 0.0599(7) 0.115(13) Uiso 1 2 d S T P
N16 N 0.0000 0.5000 0.1040(9) 0.095(15) Uiso 1 4 d S T P
N17 N 0.2402(8) 0.4637(6) 0.0411(5) 0.108(8) Uiso 1 1 d . . .
N18 N 0.4449(8) 0.4533(5) 0.1592(5) 0.098(8) Uiso 1 1 d . . .
N19 N 0.3383(8) 0.4232(5) 0.1191(5) 0.096(7) Uiso 1 1 d . . .
N20 N 0.3076(9) 0.3873(6) 0.0665(5) 0.110(8) Uiso 1 1 d . . .
N21 N 0.2500 0.2500 0.0881(8) 0.133(15) Uiso 1 2 d S T P
N22 N 0.4328(10) 0.3113(7) 0.0323(6) 0.133(11) Uiso 1 1 d . . .
N23 N 0.1554(14) 0.5000 0.2002(8) 0.135(15) Uiso 1 2 d S T P
N24 N 0.3474(10) 0.4460(7) 0.2715(6) 0.136(11) Uiso 1 1 d . . .
N25 N 0.2250(11) 0.4148(7) 0.2256(6) 0.146(12) Uiso 1 1 d . . .
N26 N 0.3504(18) 0.3423(13) 0.0000 0.18(2) Uiso 1 2 d S T P

loop_
_atom_site_aniso_label
_atom_site_aniso_U_11
_atom_site_aniso_U_22
_atom_site_aniso_U_33
_atom_site_aniso_U_23
_atom_site_aniso_U_13
_atom_site_aniso_U_12
U1 0.0499(5) 0.0480(4) 0.0434(4) 0.0001(3) 0.0032(3) -0.0078(4)
U2 0.0488(6) 0.0418(6) 0.0434(6) -0.0004(4) 0.000 0.000
U3 0.0501(7) 0.0601(7) 0.0355(5) 0.000 0.0057(5) 0.000
U4 0.0470(5) 0.0527(5) 0.0459(4) -0.0016(3) -0.0005(4) -0.0067(4)
U5 0.0537(7) 0.0558(7) 0.0489(6) 0.000 0.000 -0.0027(6)
U6 0.0493(5) 0.0604(5) 0.0365(4) -0.0014(3) 0.0062(3) -0.0001(4)
U7 0.0530(5) 0.0558(5) 0.0404(4) -0.0004(3) 0.0023(4) -0.0018(4)
U8 0.0474(5) 0.0493(5) 0.0477(4) -0.0028(3) -0.0027(4) -0.0119(4)
U9 0.0471(5) 0.0601(5) 0.0377(4) -0.0009(3) 0.0057(3) -0.0011(4)

loop_
_atom_type_symbol
_atom_type_description
_atom_type_scat_dispersion_real
_atom_type_scat_dispersion_imag
_atom_type_scat_source
C C 0.0033 0.0016 'International Tables Vol C Tables 4.2.6.8 and 6.1.1.4'
N N 0.0061 0.0033 'International Tables Vol C Tables 4.2.6.8 and 6.1.1.4'
O O 0.0106 0.0060 'International Tables Vol C Tables 4.2.6.8 and 6.1.1.4'
U U -9.6767 9.6646 'International Tables Vol C Tables 4.2.6.8 and 6.1.1.4'

loop_
_geom_angle_atom_site_label_1
_geom_angle_atom_site_label_2
_geom_angle_atom_site_label_3
_geom_angle
_geom_angle_site_symmetry_1
_geom_angle_site_symmetry_3
O1 U1 O19 90.7(5) . .
O1 U1 O20 90.8(5) . .
O1 U1 O21 92.1(5) . .
O1 U1 O22 90.6(5) . .
O1 U1 O30 92.0(5) . .
O1 U1 O42 88.8(5) . .
O2 U1 O1 178.9(7) . .
O2 U1 O19 89.0(6) . .
O2 U1 O20 89.6(6) . .
O2 U1 O21 89.0(6) . .
O2 U1 O22 88.3(6) . .
O2 U1 O30 88.7(6) . .
O2 U1 O42 90.8(6) . .
O19 U1 O20 37.2(4) . .
O19 U1 O21 115.6(5) . .
O19 U1 O22 70.6(5) . .
O19 U1 O30 154.4(5) . .
O19 U1 O42 136.1(5) . .
O20 U1 O21 78.4(5) . .
O20 U1 O22 107.9(5) . .
O20 U1 O42 173.3(5) . .
O21 U1 O22 173.2(5) . .
O21 U1 O42 108.3(5) . .
O22 U1 O42 65.4(5) . .
O30 U1 O20 117.3(5) . .
O30 U1 O21 38.9(5) . .
O30 U1 O22 134.7(5) . .
O30 U1 O42 69.4(5) . .
O3 U2 O19 91.2(4) . .
O3 U2 O19 91.2(4) . 20_655
O3 U2 O20 91.4(6) . .
O3 U2 O20 91.4(6) . 20_655
O3 U2 O31 89.2(6) . 20_655
O3 U2 O31 89.2(6) . .
O4 U2 O3 178.0(9) . .
O4 U2 O19 89.3(4) . .
O4 U2 O19 89.3(4) . 20_655
O4 U2 O20 90.2(7) . 20_655
O4 U2 O20 90.2(7) . .
O4 U2 O31 89.1(7) . 20_655
O4 U2 O31 89.1(7) . .
O19 U2 O19 151.7(6) . 20_655
O19 U2 O20 36.9(4) 20_655 20_655
O19 U2 O20 36.9(4) . .
O19 U2 O20 114.8(5) . 20_655
O19 U2 O20 114.8(5) 20_655 .
O19 U2 O31 136.7(4) . 20_655
O19 U2 O31 71.6(4) 20_655 20_655
O19 U2 O31 136.7(4) 20_655 .
O19 U2 O31 71.6(4) . .
O20 U2 O20 77.9(6) 20_655 .
O20 U2 O31 173.6(5) 20_655 .
O20 U2 O31 108.5(4) 20_655 20_655
O20 U2 O31 173.6(5) . 20_655
O20 U2 O31 108.5(5) . .
O31 U2 O31 65.1(6) . 20_655
O5 U3 O6 178.3(9) . .
O5 U3 O25 89.9(6) . .
O5 U3 O25 89.9(6) . 19_565
O5 U3 O36 89.9(6) . 19_565
O5 U3 O36 89.9(6) . .
O5 U3 O50 88.6(4) . 19_565
O5 U3 O50 88.6(4) . .
O6 U3 O25 91.4(6) . .
O6 U3 O25 91.4(6) . 19_565
O6 U3 O36 88.6(6) . .
O6 U3 O36 88.7(6) . 19_565
O6 U3 O50 91.8(4) . 19_565
O6 U3 O50 91.8(4) . .
O25 U3 O25 77.4(7) . 19_565
O25 U3 O36 109.1(5) 19_565 19_565
O25 U3 O36 109.1(5) . .
O25 U3 O36 173.5(5) 19_565 .
O25 U3 O36 173.5(5) . 19_565
O36 U3 O36 64.5(7) 19_565 .
O50 U3 O25 114.9(5) 19_565 .
O50 U3 O25 114.9(5) . 19_565
O50 U3 O25 37.5(5) 19_565 19_565
O50 U3 O25 37.5(5) . .
O50 U3 O36 71.6(5) 19_565 19_565
O50 U3 O36 136.0(5) 19_565 .
O50 U3 O36 136.0(5) . 19_565
O50 U3 O36 71.6(5) . .
O50 U3 O50 152.2(7) . 19_565
O7 U4 O8 177.6(6) . .
O7 U4 O27 88.8(6) . .
O7 U4 O28 91.4(6) . .
O7 U4 O29 92.9(6) . .
O7 U4 O32 90.3(6) . .
O7 U4 O33 89.0(6) . .
O7 U4 O38 92.5(6) . .
O8 U4 O27 88.7(6) . .
O8 U4 O28 89.4(6) . .
O8 U4 O29 89.5(6) . .
O8 U4 O32 88.9(6) . .
O8 U4 O33 90.0(6) . .
O8 U4 O38 89.2(6) . .
O27 U4 O33 66.3(5) . .
O28 U4 O27 107.1(5) . .
O28 U4 O29 77.6(5) . .
O28 U4 O33 173.4(5) . .
O29 U4 O27 174.9(5) . .
O29 U4 O33 109.0(5) . .
O32 U4 O27 70.2(5) . .
O32 U4 O28 36.9(4) . .
O32 U4 O29 114.5(5) . .
O32 U4 O33 136.5(5) . .
O38 U4 O27 137.4(5) . .
O38 U4 O28 115.4(5) . .
O38 U4 O29 37.8(5) . .
O38 U4 O32 152.2(5) . .
O38 U4 O33 71.2(5) . .
O9 U5 O10 178.3(9) . .
O9 U5 O29 91.8(6) . 18
O9 U5 O29 91.8(6) . .
O9 U5 O38 91.6(4) . 18
O9 U5 O38 91.6(4) . .
O9 U5 O51 88.7(6) . 18
O9 U5 O51 88.7(6) . .
O10 U5 O29 89.5(6) . .
O10 U5 O29 89.5(6) . 18
O10 U5 O38 88.8(4) . .
O10 U5 O38 88.8(4) . 18
O10 U5 O51 89.9(6) . 18
O10 U5 O51 89.9(6) . .
O29 U5 O29 77.4(7) 18 .
O29 U5 O51 173.5(5) 18 .
O29 U5 O51 109.0(5) . .
O29 U5 O51 109.0(5) 18 18
O29 U5 O51 173.5(5) . 18
O38 U5 O29 115.1(5) . 18
O38 U5 O29 37.7(5) . .
O38 U5 O29 115.1(5) 18 .
O38 U5 O29 37.7(5) 18 18
O38 U5 O38 152.7(7) 18 .
O38 U5 O51 135.8(5) 18 .
O38 U5 O51 135.9(5) . 18
O38 U5 O51 71.4(5) . .
O38 U5 O51 71.4(5) 18 18
O51 U5 O51 64.5(7) . 18
O11 U6 O23 88.9(6) . .
O11 U6 O24 88.8(5) . .
O11 U6 O25 91.6(5) . .
O11 U6 O26 91.9(5) . .
O11 U6 O49 92.2(5) . .
O11 U6 O50 91.8(6) . .
O12 U6 O11 178.1(6) . .
O12 U6 O23 89.5(6) . .
O12 U6 O24 89.6(6) . .
O12 U6 O25 89.9(5) . .
O12 U6 O26 89.6(6) . .
O12 U6 O49 88.2(6) . .
O12 U6 O50 88.7(6) . .
O23 U6 O24 64.7(5) . .
O25 U6 O23 109.0(5) . .
O25 U6 O24 173.7(5) . .
O25 U6 O26 77.2(5) . .
O26 U6 O23 173.7(5) . .
O26 U6 O24 109.1(5) . .
O49 U6 O23 136.8(5) . .
O49 U6 O24 72.1(5) . .
O49 U6 O25 114.2(5) . .
O49 U6 O26 37.0(4) . .
O50 U6 O23 71.7(5) . .
O50 U6 O24 136.3(5) . .
O50 U6 O25 37.3(5) . .
O50 U6 O26 114.5(5) . .
O50 U6 O49 151.3(5) . .
O13 U7 O14 179.1(7) . .
O13 U7 O21 91.3(5) . .
O13 U7 O30 91.2(5) . .
O13 U7 O43 89.9(5) . .
O13 U7 O44 89.1(5) . .
O13 U7 O45 91.3(6) . .
O13 U7 O46 91.1(6) . .
O14 U7 O21 89.1(6) . .
O14 U7 O30 88.7(6) . .
O14 U7 O43 89.2(6) . .
O14 U7 O44 90.4(6) . .
O14 U7 O45 89.6(7) . .
O14 U7 O46 89.5(7) . .
O21 U7 O43 108.8(5) . .
O21 U7 O44 174.4(5) . .
O30 U7 O21 38.6(5) . .
O30 U7 O43 70.2(5) . .
O30 U7 O44 135.8(5) . .
O43 U7 O44 65.6(5) . .
O45 U7 O21 77.4(6) . .
O45 U7 O30 116.0(6) . .
O45 U7 O43 173.6(6) . .
O45 U7 O44 108.2(6) . .
O46 U7 O21 115.6(6) . .
O46 U7 O30 154.2(6) . .
O46 U7 O43 135.5(6) . .
O46 U7 O44 70.0(6) . .
O46 U7 O45 38.2(6) . .
O15 U8 O16 178.3(6) . .
O15 U8 O28 93.1(6) . .
O15 U8 O32 91.8(6) . .
O15 U8 O37 91.0(6) . .
O15 U8 O39 91.8(6) . .
O15 U8 O40 90.6(5) . .
O15 U8 O41 89.1(5) . .
O16 U8 O28 88.6(5) . .
O16 U8 O32 89.2(5) . .
O16 U8 O37 89.9(6) . .
O16 U8 O39 88.0(6) . .
O16 U8 O40 87.7(5) . .
O16 U8 O41 89.8(5) . .
O28 U8 O40 171.9(4) . .
O28 U8 O41 108.1(5) . .
O32 U8 O28 37.2(5) . .
O32 U8 O37 115.9(6) . .
O32 U8 O39 151.8(6) . .
O32 U8 O40 135.5(5) . .
O32 U8 O41 70.9(5) . .
O37 U8 O28 78.7(6) . .
O37 U8 O39 36.1(6) . .
O37 U8 O40 108.5(6) . .
O37 U8 O41 173.2(6) . .
O39 U8 O28 114.6(6) . .
O39 U8 O40 72.5(5) . .
O39 U8 O41 137.1(5) . .
O40 U8 O41 64.7(4) . .
O17 U9 O26 89.4(6) . .
O17 U9 O34 89.2(6) . .
O17 U9 O35 90.3(7) . .
O17 U9 O47 88.6(6) . .
O17 U9 O48 90.1(6) . .
O17 U9 O49 87.8(6) . .
O18 U9 O17 177.2(6) . .
O18 U9 O26 92.4(5) . .
O18 U9 O34 88.1(5) . .
O18 U9 O35 92.2(6) . .
O18 U9 O47 92.7(6) . .
O18 U9 O48 87.8(5) . .
O18 U9 O49 92.3(5) . .
O26 U9 O34 108.1(5) . .
O26 U9 O35 77.3(6) . .
O26 U9 O47 115.3(5) . .
O26 U9 O48 173.7(5) . .
O26 U9 O49 37.4(4) . .
O34 U9 O48 65.7(5) . .
O35 U9 O34 174.6(6) . .
O35 U9 O48 109.0(6) . .
O47 U9 O34 136.6(6) . .
O47 U9 O35 38.1(6) . .
O47 U9 O48 71.0(5) . .
O49 U9 O34 70.6(5) . .
O49 U9 O35 114.7(6) . .
O49 U9 O47 152.5(5) . .
O49 U9 O48 136.3(5) . .
O24 C1 C5 116.4(19) . .
O24 C1 O43 127(2) . .
O43 C1 C5 116.2(19) . .
O41 C2 C8 118.4(18) . .
O41 C2 O42 126.1(19) . .
O42 C2 C8 115.5(18) . .
O27 C3 C9 115.1(19) . .
O34 C3 C9 120(2) . .
O34 C3 O27 125(2) . .
O31 C4 C4 117.4(12) 18 3_655
O31 C4 C4 117.4(12) . 3_655
O31 C4 O31 125(2) 18 .
O23 C5 C1 116(2) . .
O44 C5 C1 118.3(19) . .
O44 C5 O23 126(2) . .
O51 C6 C6 114.6(14) 19_565 18
O51 C6 C6 114.6(14) . 18
O51 C6 O51 131(3) . 19_565
O36 C7 C7 117.6(14) . 2_665
O36 C7 C7 117.6(14) 20_655 2_665
O36 C7 O36 125(3) 20_655 .
O22 C8 C2 118.4(18) . .
O22 C8 O40 126.6(19) . .
O40 C8 C2 114.9(18) . .
O33 C9 C3 119(2) . .
O33 C9 O48 128(2) . .
O48 C9 C3 113.0(19) . .
U1 O19 U2 127.6(6) . .
O20 O19 U1 71.8(7) . .
O20 O19 U2 71.6(7) . .
U1 O20 U2 126.9(6) . .
O19 O20 U1 71.0(7) . .
O19 O20 U2 71.5(7) . .
U1 O21 U7 124.7(6) . .
O30 O21 U1 69.6(7) . .
O30 O21 U7 70.4(7) . .
C8 O22 U1 119.7(12) . .
C5 O23 U6 120.9(14) . .
C1 O24 U6 121.8(13) . .
U3 O25 U6 126.2(6) . .
O50 O25 U3 71.1(8) . .
O50 O25 U6 70.5(7) . .
U9 O26 U6 126.3(6) . .
O49 O26 U6 71.0(7) . .
O49 O26 U9 71.4(7) . .
C3 O27 U4 119.8(13) . .
U8 O28 U4 126.7(6) . .
O32 O28 U4 71.3(7) . .
O32 O28 U8 70.7(8) . .
U4 O29 U5 125.2(6) . .
O38 O29 U4 70.0(7) . .
O38 O29 U5 70.5(7) . .
U1 O30 U7 126.5(6) . .
O21 O30 U1 71.5(7) . .
O21 O30 U7 71.0(7) . .
C4 O31 U2 120.1(13) . .
U8 O32 U4 128.0(6) . .
O28 O32 U4 71.7(7) . .
O28 O32 U8 72.2(7) . .
C9 O33 U4 120.1(14) . .
C3 O34 U9 119.2(14) . .
U9 O35 U9 126.1(9) . 19_565
O47 O35 U9 70.8(6) . .
O47 O35 U9 70.8(6) . 19_565
C7 O36 U3 120.2(14) . .
U8 O37 U8 130.0(9) 18 .
O39 O37 U8 72.3(6) . 18
O39 O37 U8 72.3(6) . .
U4 O38 U5 127.5(6) . .
O29 O38 U4 72.2(8) . .
O29 O38 U5 71.8(7) . .
U8 O39 U8 128.9(8) 18 .
O37 O39 U8 71.6(5) . .
O37 O39 U8 71.6(5) . 18
C8 O40 U8 122.6(12) . .
C2 O41 U8 119.5(12) . .
C2 O42 U1 120.7(13) . .
C1 O43 U7 120.1(14) . .
C5 O44 U7 119.8(14) . .
U7 O45 U7 126.1(9) 20_655 .
O46 O45 U7 70.9(6) . .
O46 O45 U7 70.9(6) . 20_655
U7 O46 U7 126.2(8) 20_655 .
O45 O46 U7 70.9(5) . 20_655
O45 O46 U7 70.9(5) . .
U9 O47 U9 126.5(8) . 19_565
O35 O47 U9 71.1(5) . .
O35 O47 U9 71.1(5) . 19_565
C9 O48 U9 122.3(14) . .
U9 O49 U6 126.9(6) . .
O26 O49 U6 72.0(8) . .
O26 O49 U9 71.2(7) . .
U6 O50 U3 127.6(6) . .
O25 O50 U3 71.4(8) . .
O25 O50 U6 72.2(8) . .
C6 O51 U5 123.2(15) . .

loop_
_geom_bond_atom_site_label_1
_geom_bond_atom_site_label_2
_geom_bond_distance
_geom_bond_site_symmetry_2
U1 O1 1.789(13) .
U1 O2 1.781(15) .
U1 O19 2.327(13) .
U1 O20 2.338(13) .
U1 O21 2.356(14) .
U1 O22 2.449(14) .
U1 O30 2.329(14) .
U1 O42 2.475(15) .
U2 O3 1.773(19) .
U2 O4 1.77(2) .
U2 O19 2.349(13) .
U2 O19 2.349(13) 20_655
U2 O20 2.351(13) 20_655
U2 O20 2.351(13) .
U2 O31 2.470(13) .
U2 O31 2.470(13) 20_655
U3 O5 1.784(19) .
U3 O6 1.823(19) .
U3 O25 2.343(14) 19_565
U3 O25 2.343(14) .
U3 O36 2.444(14) 19_565
U3 O36 2.444(14) .
U3 O50 2.338(14) .
U3 O50 2.338(14) 19_565
U4 O7 1.769(14) .
U4 O8 1.797(15) .
U4 O27 2.438(14) .
U4 O28 2.348(13) .
U4 O29 2.363(14) .
U4 O32 2.342(14) .
U4 O33 2.450(14) .
U4 O38 2.333(14) .
U5 O9 1.77(2) .
U5 O10 1.79(2) .
U5 O29 2.363(14) .
U5 O29 2.363(14) 18
U5 O38 2.345(14) 18
U5 O38 2.345(14) .
U5 O51 2.443(15) .
U5 O51 2.443(15) 18
U6 O11 1.794(13) .
U6 O12 1.780(14) .
U6 O23 2.453(15) .
U6 O24 2.454(14) .
U6 O25 2.361(13) .
U6 O26 2.364(14) .
U6 O49 2.349(14) .
U6 O50 2.336(14) .
U7 O13 1.769(13) .
U7 O14 1.791(15) .
U7 O21 2.367(14) .
U7 O30 2.358(14) .
U7 O43 2.461(15) .
U7 O44 2.465(14) .
U7 O45 2.351(10) .
U7 O46 2.351(9) .
U8 O15 1.783(14) .
U8 O16 1.789(13) .
U8 O28 2.339(14) .
U8 O32 2.318(13) .
U8 O37 2.329(8) .
U8 O39 2.338(8) .
U8 O40 2.418(14) .
U8 O41 2.499(13) .
U9 O17 1.787(14) .
U9 O18 1.774(13) .
U9 O26 2.328(13) .
U9 O34 2.421(15) .
U9 O35 2.351(9) .
U9 O47 2.346(9) .
U9 O48 2.434(14) .
U9 O49 2.330(13) .
C1 C5 1.53(3) .
C1 O24 1.23(2) .
C1 O43 1.26(2) .
C2 C8 1.53(3) .
C2 O41 1.21(2) .
C2 O42 1.25(2) .
C3 C9 1.52(3) .
C3 O27 1.31(2) .
C3 O34 1.25(2) .
C4 C4 1.49(5) 3_655
C4 O31 1.273(17) 18
C4 O31 1.273(17) .
C5 O23 1.25(2) .
C5 O44 1.23(2) .
C6 C6 1.60(6) 18
C6 O51 1.210(18) .
C6 O51 1.210(18) 19_565
C7 C7 1.45(6) 2_665
C7 O36 1.248(18) 20_655
C7 O36 1.248(18) .
C8 O22 1.26(2) .
C8 O40 1.26(2) .
C9 O33 1.24(2) .
C9 O48 1.26(2) .
O19 O20 1.488(18) .
O21 O30 1.562(19) .
O25 O50 1.504(19) .
O26 O49 1.495(18) .
O28 O32 1.485(18) .
O29 O38 1.520(19) .
O35 U9 2.351(9) 19_565
O35 O47 1.53(3) .
O37 U8 2.328(9) 18
O37 O39 1.44(3) .
O39 U8 2.338(8) 18
O45 U7 2.351(10) 20_655
O45 O46 1.54(3) .
O46 U7 2.351(9) 20_655
O47 U9 2.346(9) 19_565

loop_
_geom_torsion_atom_site_label_1
_geom_torsion_atom_site_label_2
_geom_torsion_atom_site_label_3
_geom_torsion_atom_site_label_4
_geom_torsion
_geom_torsion_site_symmetry_1
_geom_torsion_site_symmetry_4
U1 O19 O20 U2 -141.8(5) . .
U1 O21 O30 U7 -141.1(5) . .
U2 O19 O20 U1 141.8(5) . .
U3 O25 O50 U6 -141.6(5) . .
U4 O28 O32 U8 -141.8(5) . .
U4 O29 O38 U5 141.2(5) . .
U5 O29 O38 U4 -141.2(5) . .
U6 O25 O50 U3 141.6(5) . .
U6 O26 O49 U9 -141.0(5) . .
U7 O21 O30 U1 141.1(5) . .
U7 O45 O46 U7 141.3(7) 20_655 .
U7 O45 O46 U7 -141.3(7) . 20_655
U8 O28 O32 U4 141.8(5) . .
U8 O37 O39 U8 144.0(7) 18 .
U8 O37 O39 U8 -144.0(7) . 18
U9 O26 O49 U6 141.0(5) . .
U9 O35 O47 U9 141.4(7) 19_565 .
U9 O35 O47 U9 -141.4(7) . 19_565
C1 C5 O23 U6 -1(2) . .
C1 C5 O44 U7 0(3) . .
C2 C8 O22 U1 -7(2) . .
C2 C8 O40 U8 1(2) . .
C3 C9 O33 U4 2(3) . .
C3 C9 O48 U9 0(3) . .
C4 C4 O31 U2 1.1(17) 3_655 .
C5 C1 O24 U6 -2(2) . .
C5 C1 O43 U7 0(2) . .
C6 C6 O51 U5 -1(2) 18 .
C7 C7 O36 U3 -0.9(18) 2_665 .
C8 C2 O41 U8 0(2) . .
C8 C2 O42 U1 0(2) . .
C9 C3 O27 U4 0(2) . .
C9 C3 O34 U9 -2(3) . .
O22 C8 O40 U8 176.0(15) . .
O23 C5 O44 U7 178.7(16) . .
O24 C1 C5 O23 2(3) . .
O24 C1 C5 O44 -179.2(19) . .
O24 C1 O43 U7 179.4(17) . .
O27 C3 C9 O33 -1(3) . .
O27 C3 C9 O48 179.8(19) . .
O27 C3 O34 U9 179.3(16) . .
O31 C4 O31 U2 177.6(16) 18 .
O33 C9 O48 U9 -178.6(18) . .
O34 C3 C9 O33 -180(2) . .
O34 C3 C9 O48 1(3) . .
O34 C3 O27 U4 178.4(17) . .
O36 C7 O36 U3 178.6(18) 20_655 .
O40 C8 O22 U1 178.3(16) . .
O41 C2 C8 O22 -176.4(18) . .
O41 C2 C8 O40 -1(3) . .
O41 C2 O42 U1 -179.0(15) . .
O42 C2 C8 O22 4(3) . .
O42 C2 C8 O40 179.8(17) . .
O42 C2 O41 U8 179.7(15) . .
O43 C1 C5 O23 -179.0(18) . .
O43 C1 C5 O44 0(3) . .
O43 C1 O24 U6 178.9(16) . .
O44 C5 O23 U6 -179.7(16) . .
O48 C9 O33 U4 -179.3(18) . .
O51 C6 O51 U5 180(2) 19_565 .
